data_4336314
loop_
_publ_author_name
'Kai Feng'
'Wenlong Yin'
'Zuohong Lin'
'Jiyong Yao'
'Yicheng Wu'

_publ_section_title
;
 Five New Chalcohalides, Ba3GaS4X (X = Cl, Br), Ba3MSe4Cl (M = Ga, In),
 and Ba7In2Se6F8: Syntheses, Crystal Structures, and Optical Properties
;
_journal_name_full 'Inorganic Chemistry'
_journal_page_first 11503
_journal_page_last 11508
_journal_paper_doi 10.1021/ic401820a
_journal_volume 52
_journal_year 2013
_chemical_formula_sum 'Ba7 F8 In2 Se6'
_chemical_formula_weight 1816.78
_chemical_name_systematic
; 
 ? 
;
_space_group_IT_number 12
_symmetry_cell_setting monoclinic
_symmetry_space_group_name_Hall '-C 2y'
_symmetry_space_group_name_H-M 'C 1 2/m 1'
_atom_sites_solution_hydrogens none
_atom_sites_solution_primary direct
_atom_sites_solution_secondary difmap
_audit_creation_method SHELXL-97
_cell_angle_alpha 90.00
_cell_angle_beta 107.19(3)
_cell_angle_gamma 90.00
_cell_formula_units_Z 2
_cell_length_a 24.007(5)
_cell_length_b 4.3816(9)
_cell_length_c 10.902(2)
_cell_measurement_reflns_used 2249
_cell_measurement_temperature 153(2)
_cell_measurement_theta_max 3.0060
_cell_measurement_theta_min 3.0060
_cell_volume 1095.5(4)
_computing_cell_refinement 'CrystalClear (Rigaku Inc., 2008)'
_computing_data_collection 'CrystalClear (Rigaku Inc., 2008)'
_computing_data_reduction 'CrystalClear (Rigaku Inc., 2008)'
_computing_molecular_graphics 'SHELXL-97 (Sheldrick, 1997)'
_computing_publication_material Diamond
_computing_structure_refinement 'SHELXL-97 (Sheldrick, 1997)'
_computing_structure_solution 'SHELXS-97 (Sheldrick, 1990)'
_diffrn_ambient_temperature 153(2)
_diffrn_detector_area_resol_mean 28.5714
_diffrn_measured_fraction_theta_full 0.994
_diffrn_measured_fraction_theta_max 0.994
_diffrn_measurement_device_type 'Rigaku AFC10 diffractometer'
_diffrn_measurement_method dtprofit.ref
_diffrn_radiation_monochromator 'Graphite Monochromator'
_diffrn_radiation_source 'Rotating Anode'
_diffrn_radiation_type MoK\a
_diffrn_radiation_wavelength 0.71073
_diffrn_reflns_av_R_equivalents 0.0562
_diffrn_reflns_av_sigmaI/netI 0.0586
_diffrn_reflns_limit_h_max 34
_diffrn_reflns_limit_h_min -34
_diffrn_reflns_limit_k_max 6
_diffrn_reflns_limit_k_min -6
_diffrn_reflns_limit_l_max 16
_diffrn_reflns_limit_l_min -11
_diffrn_reflns_number 6952
_diffrn_reflns_theta_full 31.49
_diffrn_reflns_theta_max 31.49
_diffrn_reflns_theta_min 2.22
_exptl_absorpt_coefficient_mu 24.441
_exptl_absorpt_correction_T_max 0.350
_exptl_absorpt_correction_T_min 0.080
_exptl_absorpt_correction_type numerical
_exptl_absorpt_process_details 'face indexed'
_exptl_crystal_colour Prism
_exptl_crystal_density_diffrn 5.507
_exptl_crystal_description Prism
_exptl_crystal_F_000 1532
_exptl_crystal_size_max 0.1450
_exptl_crystal_size_mid 0.0850
_exptl_crystal_size_min 0.0400
_refine_diff_density_max 1.505
_refine_diff_density_min -2.777
_refine_diff_density_rms 0.494
_refine_ls_extinction_method none
_refine_ls_goodness_of_fit_ref 0.952
_refine_ls_hydrogen_treatment none
_refine_ls_matrix_type full
_refine_ls_number_parameters 71
_refine_ls_number_reflns 2028
_refine_ls_number_restraints 0
_refine_ls_restrained_S_all 0.952
_refine_ls_R_factor_all 0.0416
_refine_ls_R_factor_gt 0.0312
_refine_ls_shift/su_max 0.001
_refine_ls_shift/su_mean 0.000
_refine_ls_structure_factor_coef Fsqd
_refine_ls_weighting_details 'calc w=1/[\s^2^(Fo^2^)+(0.0212P)^2^+0.0000P] where P=(Fo^2^+2Fc^2^)/3'
_refine_ls_weighting_scheme calc
_refine_ls_wR_factor_gt 0.0596
_refine_ls_wR_factor_ref 0.0626
_reflns_number_gt 1637
_reflns_number_total 2028
_reflns_threshold_expression >2sigma(I)
_cod_data_source_file ic401820a_si_002_5.cif
_cod_data_source_block 22
_cod_database_code 4336314

loop_
_symmetry_equiv_pos_as_xyz
'x, y, z'
'-x, y, -z'
'x+1/2, y+1/2, z'
'-x+1/2, y+1/2, -z'
'-x, -y, -z'
'x, -y, z'
'-x+1/2, -y+1/2, -z'
'x+1/2, -y+1/2, z'

loop_
_atom_site_label
_atom_site_type_symbol
_atom_site_fract_x
_atom_site_fract_y
_atom_site_fract_z
_atom_site_U_iso_or_equiv
_atom_site_adp_type
_atom_site_occupancy
_atom_site_symmetry_multiplicity
_atom_site_calc_flag
_atom_site_refinement_flags
Ba1 Ba 0.0000 0.0000 1.0000 0.00603(13) Uani 1 4 d S
Ba2 Ba -0.172562(19) 0.0000 0.75897(5) 0.00523(10) Uani 1 2 d S
Ba3 Ba -0.13518(2) -0.5000 1.10211(5) 0.00682(11) Uani 1 2 d S
Ba4 Ba 0.04245(2) -0.5000 1.35662(5) 0.00737(10) Uani 1 2 d S
In In -0.17229(2) -1.0000 1.37681(5) 0.00569(12) Uani 1 2 d S
Se1 Se -0.18977(3) -1.5000 1.49846(8) 0.00595(15) Uani 1 2 d S
Se2 Se -0.06803(3) -1.0000 1.36818(8) 0.00730(16) Uani 1 2 d S
Se3 Se -0.23874(3) -1.0000 1.15039(8) 0.00653(16) Uani 1 2 d S
F1 F -0.1156(2) -0.5000 0.8342(5) 0.0214(12) Uani 1 2 d S
F2 F 0.0648(2) 0.0000 1.2634(4) 0.0082(9) Uani 1 2 d S
F3 F -0.1143(2) 0.0000 1.0031(4) 0.0079(9) Uani 1 2 d S
F4 F -0.02360(19) -0.5000 1.1221(4) 0.0073(9) Uani 1 2 d S

loop_
_atom_site_aniso_label
_atom_site_aniso_U_11
_atom_site_aniso_U_22
_atom_site_aniso_U_33
_atom_site_aniso_U_23
_atom_site_aniso_U_13
_atom_site_aniso_U_12
Ba1 0.0086(3) 0.0066(3) 0.0047(3) 0.000 0.0047(3) 0.000
Ba2 0.0064(2) 0.0066(2) 0.0031(2) 0.000 0.00189(17) 0.000
Ba3 0.0059(2) 0.0064(2) 0.0083(3) 0.000 0.00241(18) 0.000
Ba4 0.0081(2) 0.0071(2) 0.0052(2) 0.000 -0.00070(18) 0.000
In 0.0058(2) 0.0082(2) 0.0030(3) 0.000 0.0012(2) 0.000
Se1 0.0089(3) 0.0064(3) 0.0033(4) 0.000 0.0030(3) 0.000
Se2 0.0054(3) 0.0098(4) 0.0072(4) 0.000 0.0026(3) 0.000
Se3 0.0067(3) 0.0095(4) 0.0027(4) 0.000 0.0005(3) 0.000
F1 0.016(3) 0.011(2) 0.028(3) 0.000 -0.006(2) 0.000
F2 0.010(2) 0.009(2) 0.008(3) 0.000 0.006(2) 0.000
F3 0.010(2) 0.012(2) 0.002(2) 0.000 0.0027(19) 0.000
F4 0.007(2) 0.011(2) 0.005(2) 0.000 0.0041(19) 0.000

loop_
_atom_type_symbol
_atom_type_description
_atom_type_scat_dispersion_real
_atom_type_scat_dispersion_imag
_atom_type_scat_source
F F 0.0171 0.0103 'International Tables Vol C Tables 4.2.6.8 and 6.1.1.4'
Se Se -0.0929 2.2259 'International Tables Vol C Tables 4.2.6.8 and 6.1.1.4'
In In -0.7276 1.3100 'International Tables Vol C Tables 4.2.6.8 and 6.1.1.4'
Ba Ba -0.3244 2.2819 'International Tables Vol C Tables 4.2.6.8 and 6.1.1.4'

loop_
_geom_angle_atom_site_label_1
_geom_angle_atom_site_label_2
_geom_angle_atom_site_label_3
_geom_angle
_geom_angle_site_symmetry_1
_geom_angle_site_symmetry_3
F4 Ba1 F4 107.93(14) 1_565 .
F4 Ba1 F4 180.0 1_565 5_547
F4 Ba1 F4 72.07(14) . 5_547
F4 Ba1 F4 72.07(14) 1_565 5_557
F4 Ba1 F4 180.0 . 5_557
F4 Ba1 F4 107.93(13) 5_547 5_557
F4 Ba1 F3 68.90(10) 1_565 .
F4 Ba1 F3 68.90(10) . .
F4 Ba1 F3 111.10(10) 5_547 .
F4 Ba1 F3 111.10(10) 5_557 .
F4 Ba1 F3 111.10(10) 1_565 5_557
F4 Ba1 F3 111.10(10) . 5_557
F4 Ba1 F3 68.90(10) 5_547 5_557
F4 Ba1 F3 68.90(10) 5_557 5_557
F3 Ba1 F3 180.0 . 5_557
F4 Ba1 F2 111.48(10) 1_565 5_557
F4 Ba1 F2 111.48(10) . 5_557
F4 Ba1 F2 68.52(10) 5_547 5_557
F4 Ba1 F2 68.52(10) 5_557 5_557
F3 Ba1 F2 76.22(13) . 5_557
F3 Ba1 F2 103.78(13) 5_557 5_557
F4 Ba1 F2 68.52(10) 1_565 .
F4 Ba1 F2 68.52(10) . .
F4 Ba1 F2 111.48(10) 5_547 .
F4 Ba1 F2 111.48(10) 5_557 .
F3 Ba1 F2 103.78(13) . .
F3 Ba1 F2 76.22(13) 5_557 .
F2 Ba1 F2 180.0 5_557 .
F4 Ba1 Ba2 89.80(10) 1_565 .
F4 Ba1 Ba2 89.80(10) . .
F4 Ba1 Ba2 90.20(10) 5_547 .
F4 Ba1 Ba2 90.20(10) 5_557 .
F3 Ba1 Ba2 37.40(9) . .
F3 Ba1 Ba2 142.60(9) 5_557 .
F2 Ba1 Ba2 38.82(8) 5_557 .
F2 Ba1 Ba2 141.18(8) . .
F4 Ba1 Ba2 90.20(10) 1_565 5_557
F4 Ba1 Ba2 90.20(10) . 5_557
F4 Ba1 Ba2 89.80(10) 5_547 5_557
F4 Ba1 Ba2 89.80(10) 5_557 5_557
F3 Ba1 Ba2 142.60(9) . 5_557
F3 Ba1 Ba2 37.40(9) 5_557 5_557
F2 Ba1 Ba2 141.18(8) 5_557 5_557
F2 Ba1 Ba2 38.82(8) . 5_557
Ba2 Ba1 Ba2 180.0 . 5_557
F4 Ba1 Ba4 34.35(10) 1_565 1_565
F4 Ba1 Ba4 89.76(8) . 1_565
F4 Ba1 Ba4 145.65(10) 5_547 1_565
F4 Ba1 Ba4 90.24(8) 5_557 1_565
F3 Ba1 Ba4 87.68(9) . 1_565
F3 Ba1 Ba4 92.32(9) 5_557 1_565
F2 Ba1 Ba4 145.70(4) 5_557 1_565
F2 Ba1 Ba4 34.30(4) . 1_565
Ba2 Ba1 Ba4 119.37(2) . 1_565
Ba2 Ba1 Ba4 60.63(2) 5_557 1_565
F4 Ba1 Ba4 145.65(10) 1_565 5_547
F4 Ba1 Ba4 90.24(8) . 5_547
F4 Ba1 Ba4 34.35(10) 5_547 5_547
F4 Ba1 Ba4 89.76(8) 5_557 5_547
F3 Ba1 Ba4 92.32(9) . 5_547
F3 Ba1 Ba4 87.68(9) 5_557 5_547
F2 Ba1 Ba4 34.30(4) 5_557 5_547
F2 Ba1 Ba4 145.70(4) . 5_547
Ba2 Ba1 Ba4 60.63(2) . 5_547
Ba2 Ba1 Ba4 119.37(2) 5_557 5_547
Ba4 Ba1 Ba4 180.0 1_565 5_547
F1 Ba2 F1 115.9(2) 1_565 .
F1 Ba2 F3 66.63(12) 1_565 .
F1 Ba2 F3 66.63(12) . .
F1 Ba2 F2 65.98(11) 1_565 5_557
F1 Ba2 F2 65.98(11) . 5_557
F3 Ba2 F2 81.46(14) . 5_557
F1 Ba2 Se3 140.55(12) 1_565 7_437
F1 Ba2 Se3 71.30(10) . 7_437
F3 Ba2 Se3 84.08(7) . 7_437
F2 Ba2 Se3 137.21(4) 5_557 7_437
F1 Ba2 Se3 71.30(10) 1_565 7_447
F1 Ba2 Se3 140.55(12) . 7_447
F3 Ba2 Se3 84.08(7) . 7_447
F2 Ba2 Se3 137.21(4) 5_557 7_447
Se3 Ba2 Se3 80.26(2) 7_437 7_447
F1 Ba2 Se1 135.24(12) 1_565 1_564
F1 Ba2 Se1 69.68(12) . 1_564
F3 Ba2 Se1 136.25(4) . 1_564
F2 Ba2 Se1 79.15(8) 5_557 1_564
Se3 Ba2 Se1 84.21(2) 7_437 1_564
Se3 Ba2 Se1 134.66(3) 7_447 1_564
F1 Ba2 Se1 69.68(12) 1_565 1_574
F1 Ba2 Se1 135.24(12) . 1_574
F3 Ba2 Se1 136.25(4) . 1_574
F2 Ba2 Se1 79.15(8) 5_557 1_574
Se3 Ba2 Se1 134.66(3) 7_437 1_574
Se3 Ba2 Se1 84.21(2) 7_447 1_574
Se1 Ba2 Se1 77.16(3) 1_564 1_574
F1 Ba2 Se1 121.20(11) 1_565 7_437
F1 Ba2 Se1 121.20(11) . 7_437
F3 Ba2 Se1 150.83(9) . 7_437
F2 Ba2 Se1 127.71(11) 5_557 7_437
Se3 Ba2 Se1 73.79(2) 7_437 7_437
Se3 Ba2 Se1 73.79(2) 7_447 7_437
Se1 Ba2 Se1 60.98(2) 1_564 7_437
Se1 Ba2 Se1 60.98(2) 1_574 7_437
F1 Ba2 Ba3 47.23(12) 1_565 1_565
F1 Ba2 Ba3 101.89(12) . 1_565
F3 Ba2 Ba3 35.30(4) . 1_565
F2 Ba2 Ba3 97.11(9) 5_557 1_565
Se3 Ba2 Ba3 93.70(2) 7_437 1_565
Se3 Ba2 Ba3 52.53(2) 7_447 1_565
Se1 Ba2 Ba3 171.544(16) 1_564 1_565
Se1 Ba2 Ba3 109.762(19) 1_574 1_565
Se1 Ba2 Ba3 126.29(2) 7_437 1_565
F1 Ba2 Ba3 101.89(12) 1_565 .
F1 Ba2 Ba3 47.23(12) . .
F3 Ba2 Ba3 35.30(4) . .
F2 Ba2 Ba3 97.11(9) 5_557 .
Se3 Ba2 Ba3 52.53(2) 7_437 .
Se3 Ba2 Ba3 93.70(2) 7_447 .
Se1 Ba2 Ba3 109.762(19) 1_564 .
Se1 Ba2 Ba3 171.544(16) 1_574 .
Se1 Ba2 Ba3 126.29(2) 7_437 .
Ba3 Ba2 Ba3 62.932(19) 1_565 .
F1 Ba2 Ba1 57.99(10) 1_565 .
F1 Ba2 Ba1 57.99(10) . .
F3 Ba2 Ba1 39.74(9) . .
F2 Ba2 Ba1 41.72(10) 5_557 .
Se3 Ba2 Ba1 113.89(2) 7_437 .
Se3 Ba2 Ba1 113.89(2) 7_447 .
Se1 Ba2 Ba1 111.37(3) 1_564 .
Se1 Ba2 Ba1 111.37(2) 1_574 .
Se1 Ba2 Ba1 169.432(17) 7_437 .
Ba3 Ba2 Ba1 62.02(2) 1_565 .
Ba3 Ba2 Ba1 62.02(2) . .
F3 Ba3 F3 117.94(15) 1_545 .
F3 Ba3 F4 73.25(11) 1_545 .
F3 Ba3 F4 73.25(11) . .
F3 Ba3 F1 59.85(8) 1_545 .
F3 Ba3 F1 59.85(8) . .
F4 Ba3 F1 69.03(14) . .
F3 Ba3 Se3 84.17(11) 1_545 7_437
F3 Ba3 Se3 84.17(11) . 7_437
F4 Ba3 Se3 134.64(10) . 7_437
F1 Ba3 Se3 65.62(10) . 7_437
F3 Ba3 Se3 147.60(10) 1_545 1_565
F3 Ba3 Se3 76.23(8) . 1_565
F4 Ba3 Se3 138.39(3) . 1_565
F1 Ba3 Se3 117.33(7) . 1_565
Se3 Ba3 Se3 67.70(2) 7_437 1_565
F3 Ba3 Se3 76.23(8) 1_545 .
F3 Ba3 Se3 147.60(10) . .
F4 Ba3 Se3 138.39(3) . .
F1 Ba3 Se3 117.33(7) . .
Se3 Ba3 Se3 67.70(2) 7_437 .
Se3 Ba3 Se3 78.34(2) 1_565 .
F3 Ba3 Se2 139.63(11) 1_545 1_565
F3 Ba3 Se2 73.88(10) . 1_565
F4 Ba3 Se2 74.38(8) . 1_565
F1 Ba3 Se2 127.02(7) . 1_565
Se3 Ba3 Se2 136.178(19) 7_437 1_565
Se3 Ba3 Se2 70.42(3) 1_565 1_565
Se3 Ba3 Se2 115.53(3) . 1_565
F3 Ba3 Se2 73.88(10) 1_545 .
F3 Ba3 Se2 139.63(11) . .
F4 Ba3 Se2 74.38(8) . .
F1 Ba3 Se2 127.02(7) . .
Se3 Ba3 Se2 136.178(19) 7_437 .
Se3 Ba3 Se2 115.53(3) 1_565 .
Se3 Ba3 Se2 70.42(3) . .
Se2 Ba3 Se2 74.67(3) 1_565 .
F3 Ba3 In 153.69(8) 1_545 1_565
F3 Ba3 In 87.81(8) . 1_565
F4 Ba3 In 112.59(8) . 1_565
F1 Ba3 In 146.42(2) . 1_565
Se3 Ba3 In 105.08(2) 7_437 1_565
Se3 Ba3 In 38.34(2) 1_565 1_565
Se3 Ba3 In 84.52(2) . 1_565
Se2 Ba3 In 38.309(16) 1_565 1_565
Se2 Ba3 In 82.92(2) . 1_565
F3 Ba3 In 87.81(8) 1_545 .
F3 Ba3 In 153.69(8) . .
F4 Ba3 In 112.59(8) . .
F1 Ba3 In 146.42(2) . .
Se3 Ba3 In 105.08(2) 7_437 .
Se3 Ba3 In 84.52(2) 1_565 .
Se3 Ba3 In 38.34(2) . .
Se2 Ba3 In 82.92(2) 1_565 .
Se2 Ba3 In 38.309(16) . .
In Ba3 In 66.095(19) 1_565 .
F3 Ba3 Ba2 36.24(10) 1_545 1_545
F3 Ba3 Ba2 95.05(9) . 1_545
F4 Ba3 Ba2 91.04(9) . 1_545
F1 Ba3 Ba2 37.84(5) . 1_545
Se3 Ba3 Ba2 51.72(2) 7_437 1_545
Se3 Ba3 Ba2 119.41(3) 1_565 1_545
Se3 Ba3 Ba2 80.30(2) . 1_545
Se2 Ba3 Ba2 163.622(17) 1_565 1_545
Se2 Ba3 Ba2 109.04(2) . 1_545
In Ba3 Ba2 155.927(17) 1_565 1_545
In Ba3 Ba2 110.102(16) . 1_545
F2 Ba4 F2 119.32(16) 1_545 .
F2 Ba4 F4 75.17(12) 1_545 .
F2 Ba4 F4 75.17(12) . .
F2 Ba4 F1 60.09(8) 1_545 5_547
F2 Ba4 F1 60.09(8) . 5_547
F4 Ba4 F1 68.81(14) . 5_547
F2 Ba4 Se1 82.68(11) 1_545 5_538
F2 Ba4 Se1 82.68(11) . 5_538
F4 Ba4 Se1 134.96(9) . 5_538
F1 Ba4 Se1 66.14(11) 5_547 5_538
F2 Ba4 Se2 73.99(9) 1_545 .
F2 Ba4 Se2 144.46(11) . .
F4 Ba4 Se2 77.50(7) . .
F1 Ba4 Se2 128.04(7) 5_547 .
Se1 Ba4 Se2 132.848(19) 5_538 .
F2 Ba4 Se2 144.46(11) 1_545 1_565
F2 Ba4 Se2 73.99(9) . 1_565
F4 Ba4 Se2 77.50(7) . 1_565
F1 Ba4 Se2 128.04(6) 5_547 1_565
Se1 Ba4 Se2 132.848(19) 5_538 1_565
Se2 Ba4 Se2 78.27(2) . 1_565
F2 Ba4 Se2 148.27(11) 1_545 5_548
F2 Ba4 Se2 78.77(9) . 5_548
F4 Ba4 Se2 136.54(4) . 5_548
F1 Ba4 Se2 124.52(7) 5_547 5_548
Se1 Ba4 Se2 73.63(3) 5_538 5_548
Se2 Ba4 Se2 107.23(3) . 5_548
Se2 Ba4 Se2 62.09(3) 1_565 5_548
F2 Ba4 Se2 78.77(9) 1_545 5_538
F2 Ba4 Se2 148.27(11) . 5_538
F4 Ba4 Se2 136.54(4) . 5_538
F1 Ba4 Se2 124.52(7) 5_547 5_538
Se1 Ba4 Se2 73.63(3) 5_538 5_538
Se2 Ba4 Se2 62.09(3) . 5_538
Se2 Ba4 Se2 107.23(2) 1_565 5_538
Se2 Ba4 Se2 74.54(3) 5_548 5_538
F2 Ba4 Ba4 120.26(8) 1_545 5_548
F2 Ba4 Ba4 120.26(8) . 5_548
F4 Ba4 Ba4 116.46(9) . 5_548
F1 Ba4 Ba4 174.73(11) 5_547 5_548
Se1 Ba4 Ba4 108.59(3) 5_538 5_548
Se2 Ba4 Ba4 55.23(2) . 5_548
Se2 Ba4 Ba4 55.23(2) 1_565 5_548
Se2 Ba4 Ba4 52.006(16) 5_548 5_548
Se2 Ba4 Ba4 52.006(16) 5_538 5_548
F2 Ba4 Ba2 93.69(8) 1_545 5_557
F2 Ba4 Ba2 35.37(9) . 5_557
F4 Ba4 Ba2 89.80(8) . 5_557
F1 Ba4 Ba2 36.55(6) 5_547 5_557
Se1 Ba4 Ba2 52.670(17) 5_538 5_557
Se2 Ba4 Ba2 164.107(19) . 5_557
Se2 Ba4 Ba2 108.561(18) 1_565 5_557
Se2 Ba4 Ba2 88.54(2) 5_548 5_557
Se2 Ba4 Ba2 126.29(3) 5_538 5_557
Ba4 Ba4 Ba2 140.509(17) 5_548 5_557
F2 Ba4 Ba2 35.37(9) 1_545 5_547
F2 Ba4 Ba2 93.69(8) . 5_547
F4 Ba4 Ba2 89.80(8) . 5_547
F1 Ba4 Ba2 36.55(5) 5_547 5_547
Se1 Ba4 Ba2 52.670(17) 5_538 5_547
Se2 Ba4 Ba2 108.561(18) . 5_547
Se2 Ba4 Ba2 164.107(19) 1_565 5_547
Se2 Ba4 Ba2 126.29(3) 5_548 5_547
Se2 Ba4 Ba2 88.54(2) 5_538 5_547
Ba4 Ba4 Ba2 140.509(17) 5_548 5_547
Ba2 Ba4 Ba2 61.294(17) 5_557 5_547
Se3 In Se2 108.12(4) . .
Se3 In Se1 110.01(2) . 1_565
Se2 In Se1 108.79(3) . 1_565
Se3 In Se1 110.01(2) . .
Se2 In Se1 108.79(3) . .
Se1 In Se1 111.03(4) 1_565 .
Se3 In Ba3 58.92(2) . .
Se2 In Ba3 62.15(3) . .
Se1 In Ba3 91.43(2) 1_565 .
Se1 In Ba3 157.523(19) . .
Se3 In Ba3 58.92(2) . 1_545
Se2 In Ba3 62.15(3) . 1_545
Se1 In Ba3 157.523(19) 1_565 1_545
Se1 In Ba3 91.43(2) . 1_545
Ba3 In Ba3 66.095(19) . 1_545
In Se1 In 111.03(4) 1_545 .
In Se1 Ba4 86.34(3) 1_545 5_538
In Se1 Ba4 86.34(3) . 5_538
In Se1 Ba2 156.82(3) 1_545 1_546
In Se1 Ba2 83.75(2) . 1_546
Ba4 Se1 Ba2 76.60(3) 5_538 1_546
In Se1 Ba2 83.75(2) 1_545 1_536
In Se1 Ba2 156.82(3) . 1_536
Ba4 Se1 Ba2 76.60(3) 5_538 1_536
Ba2 Se1 Ba2 77.16(3) 1_546 1_536
In Se1 Ba2 81.78(3) 1_545 7_437
In Se1 Ba2 81.78(3) . 7_437
Ba4 Se1 Ba2 158.90(3) 5_538 7_437
Ba2 Se1 Ba2 119.02(2) 1_546 7_437
Ba2 Se1 Ba2 119.02(2) 1_536 7_437
In Se2 Ba4 140.861(12) . .
In Se2 Ba4 140.861(12) . 1_545
Ba4 Se2 Ba4 78.27(2) . 1_545
In Se2 Ba3 79.54(3) . 1_545
Ba4 Se2 Ba3 121.20(3) . 1_545
Ba4 Se2 Ba3 75.67(3) 1_545 1_545
In Se2 Ba3 79.54(3) . .
Ba4 Se2 Ba3 75.67(3) . .
Ba4 Se2 Ba3 121.20(3) 1_545 .
Ba3 Se2 Ba3 74.67(3) 1_545 .
In Se2 Ba4 84.06(3) . 5_548
Ba4 Se2 Ba4 72.77(3) . 5_548
Ba4 Se2 Ba4 117.91(3) 1_545 5_548
Ba3 Se2 Ba4 163.59(2) 1_545 5_548
Ba3 Se2 Ba4 102.99(2) . 5_548
In Se2 Ba4 84.06(3) . 5_538
Ba4 Se2 Ba4 117.91(3) . 5_538
Ba4 Se2 Ba4 72.77(3) 1_545 5_538
Ba3 Se2 Ba4 102.99(2) 1_545 5_538
Ba3 Se2 Ba4 163.59(2) . 5_538
Ba4 Se2 Ba4 74.54(3) 5_548 5_538
In Se3 Ba2 89.13(3) . 7_437
In Se3 Ba2 89.13(3) . 7_447
Ba2 Se3 Ba2 80.26(2) 7_437 7_447
In Se3 Ba3 160.08(3) . 7_437
Ba2 Se3 Ba3 75.75(2) 7_437 7_437
Ba2 Se3 Ba3 75.75(2) 7_447 7_437
In Se3 Ba3 82.74(3) . .
Ba2 Se3 Ba3 171.85(3) 7_437 .
Ba2 Se3 Ba3 100.122(18) 7_447 .
Ba3 Se3 Ba3 112.30(2) 7_437 .
In Se3 Ba3 82.74(3) . 1_545
Ba2 Se3 Ba3 100.122(18) 7_437 1_545
Ba2 Se3 Ba3 171.85(3) 7_447 1_545
Ba3 Se3 Ba3 112.30(2) 7_437 1_545
Ba3 Se3 Ba3 78.34(2) . 1_545
Ba2 F1 Ba2 115.9(2) 1_545 .
Ba2 F1 Ba3 94.94(13) 1_545 .
Ba2 F1 Ba3 94.94(13) . .
Ba2 F1 Ba4 97.97(13) 1_545 5_547
Ba2 F1 Ba4 97.97(13) . 5_547
Ba3 F1 Ba4 155.5(2) . 5_547
Ba4 F2 Ba4 119.32(16) 1_565 .
Ba4 F2 Ba2 111.23(11) 1_565 5_557
Ba4 F2 Ba2 111.23(11) . 5_557
Ba4 F2 Ba1 106.74(12) 1_565 .
Ba4 F2 Ba1 106.74(12) . .
Ba2 F2 Ba1 99.46(13) 5_557 .
Ba3 F3 Ba3 117.94(15) 1_565 .
Ba3 F3 Ba2 108.46(12) 1_565 .
Ba3 F3 Ba2 108.46(12) . .
Ba3 F3 Ba1 109.03(11) 1_565 .
Ba3 F3 Ba1 109.03(11) . .
Ba2 F3 Ba1 102.87(13) . .
Ba4 F4 Ba3 113.33(15) . .
Ba4 F4 Ba1 109.30(12) . .
Ba3 F4 Ba1 108.42(12) . .
Ba4 F4 Ba1 109.30(12) . 1_545
Ba3 F4 Ba1 108.42(12) . 1_545
Ba1 F4 Ba1 107.93(13) . 1_545

loop_
_geom_bond_atom_site_label_1
_geom_bond_atom_site_label_2
_geom_bond_distance
_geom_bond_site_symmetry_2
Ba1 F4 2.709(2) 1_565
Ba1 F4 2.709(2) .
Ba1 F4 2.709(2) 5_547
Ba1 F4 2.709(2) 5_557
Ba1 F3 2.753(4) .
Ba1 F3 2.753(4) 5_557
Ba1 F2 2.833(5) 5_557
Ba1 F2 2.833(5) .
Ba1 Ba2 4.1990(15) .
Ba1 Ba2 4.1990(15) 5_557
Ba1 Ba4 4.3140(9) 1_565
Ba1 Ba4 4.3140(9) 5_547
Ba2 F1 2.584(3) 1_565
Ba2 F1 2.584(3) .
Ba2 F3 2.616(5) .
Ba2 F2 2.669(4) 5_557
Ba2 Se3 3.3992(8) 7_437
Ba2 Se3 3.3992(8) 7_447
Ba2 Se1 3.5132(9) 1_564
Ba2 Se1 3.5132(9) 1_574
Ba2 Se1 3.6490(17) 7_437
Ba2 Ba3 4.1970(10) 1_565
Ba2 Ba3 4.1970(10) .
Ba3 F3 2.557(2) 1_545
Ba3 F3 2.557(2) .
Ba3 F4 2.623(4) .
Ba3 F1 3.092(5) .
Ba3 Se3 3.4369(16) 7_437
Ba3 Se3 3.4686(8) 1_565
Ba3 Se3 3.4686(8) .
Ba3 Se2 3.6122(12) 1_565
Ba3 Se2 3.6122(12) .
Ba3 In 4.0173(9) 1_565
Ba3 In 4.0173(9) .
Ba3 Ba2 4.1970(10) 1_545
Ba4 F2 2.538(2) 1_545
Ba4 F2 2.538(2) .
Ba4 F4 2.579(5) .
Ba4 F1 3.094(5) 5_547
Ba4 Se1 3.4207(14) 5_538
Ba4 Se2 3.4711(8) .
Ba4 Se2 3.4711(8) 1_565
Ba4 Se2 3.6179(10) 5_548
Ba4 Se2 3.6179(10) 5_538
Ba4 Ba4 4.2067(13) 5_548
Ba4 Ba2 4.2978(9) 5_557
Ba4 Ba2 4.2978(9) 5_547
In Se3 2.5120(13) .
In Se2 2.5325(10) .
In Se1 2.6578(7) 1_565
In Se1 2.6578(7) .
In Ba3 4.0173(9) 1_545
Se1 In 2.6578(7) 1_545
Se1 Ba4 3.4207(14) 5_538
Se1 Ba2 3.5132(9) 1_546
Se1 Ba2 3.5132(9) 1_536
Se1 Ba2 3.6490(17) 7_437
Se2 Ba4 3.4711(8) 1_545
Se2 Ba3 3.6122(12) 1_545
Se2 Ba4 3.6179(10) 5_548
Se2 Ba4 3.6179(10) 5_538
Se3 Ba2 3.3992(8) 7_437
Se3 Ba2 3.3992(8) 7_447
Se3 Ba3 3.4369(16) 7_437
Se3 Ba3 3.4686(8) 1_545
F1 Ba2 2.584(3) 1_545
F1 Ba4 3.094(5) 5_547
F2 Ba4 2.538(2) 1_565
F2 Ba2 2.669(4) 5_557
F3 Ba3 2.557(2) 1_565
F4 Ba1 2.709(2) 1_545
